data_7117396
loop_
_publ_author_name
'Lucile Chatelain'
'Floriana Tuna'
'Jacques Pecaut'
'Marinella Mazzanti'

_publ_section_title
;
 A zig-zag uranyl(V)-Mn(II) single chain magnet with a high relaxation
 barrier
;
_journal_name_full Chem.Commun.
_journal_page_first 11309
_journal_paper_doi 10.1039/C5cc02945G
_journal_volume 51
_journal_year 2015
_chemical_formula_sum 'C39 H41 Mn N8 O7 U'
_chemical_formula_weight 1026.77
_chemical_name_systematic
; 
 ? 
;
_space_group_crystal_system monoclinic
_space_group_IT_number 15
_space_group_name_Hall '-I 2ya'
_space_group_name_H-M_alt 'I 1 2/a 1'
_symmetry_space_group_name_Hall '-I 2ya'
_symmetry_space_group_name_H-M 'I 1 2/a 1'
_atom_sites_solution_hydrogens geom
_audit_creation_method SHELXL-2013
_audit_update_record
;
2015-05-22 deposited with the CCDC.
2015-06-02 downloaded from the CCDC.
;
_cell_angle_alpha 90
_cell_angle_beta 99.772(3)
_cell_angle_gamma 90
_cell_formula_units_Z 8
_cell_length_a 25.9044(9)
_cell_length_b 13.2058(3)
_cell_length_c 23.7598(8)
_cell_measurement_reflns_used 3254
_cell_measurement_temperature 150(2)
_cell_measurement_theta_max 28.2300
_cell_measurement_theta_min 3.7590
_cell_volume 8010.0(4)
_computing_cell_refinement
;
Agilent Technologies, (2014), CrysAlisPro Software system, 
version 1.171. 37.35, Agilent Technologies UK Ltd, Oxford, UK
;
_computing_data_collection
;
Agilent Technologies, (2014), CrysAlisPro Software system, 
version 1.171.37.35, Agilent Technologies UK Ltd, Oxford, UK
;
_computing_data_reduction
;
Agilent Technologies, (2014), CrysAlisPro Software system, 
version 1.171. 37.35, Agilent Technologies UK Ltd, Oxford, UK
;
_computing_molecular_graphics
;
Mercury 3.5 New software for searching the Cambridge Structural Database 
and visualizing crystal structures (I.J. Bruno, J.C. Cole, P.R. Edgington, 
M. Kessler, C.F. Macrae, P. McCabe, J. Pearson, R. Taylor, 
Acta Cryst., 2002, B58, 389-397)
;
_computing_publication_material
;
SHELXL-2013 
(Sheldrick, Acta Cryst. A64, 112-122)
;
_computing_structure_refinement
;
OLEX2: a complete structure solution, refinement and analysis program 
(O. V. Dolomanov, L. J. Bourhis, R. J. Gildea, J. A. K. Howard and 
H. Puschmann. J. Appl. Cryst. 2009, 42, 339-34).
;
_computing_structure_solution
;
SUPERFLIP program (Palatinus, L. & Chapuis, G. J. Appl. Cryst., 2007,
 40, 786-790)
;
_diffrn_ambient_temperature 150(2)
_diffrn_detector_area_resol_mean 15.9653
_diffrn_measured_fraction_theta_full 0.996
_diffrn_measured_fraction_theta_max 0.988
_diffrn_measurement_details
;
  1 omega   77.00  102.00   1.0000  100.0000
omega____ theta____ kappa____ phi______ frames
    -       25.4051  179.0000  -30.0000 25

  2 omega -103.00  -34.00   1.0000  100.0000
omega____ theta____ kappa____ phi______ frames
    -      -27.1239 -179.0000  -90.0000 69

  3 omega  -98.00   14.00   1.0000  100.0000
omega____ theta____ kappa____ phi______ frames
    -      -27.1239  -19.0000  150.0000 112

  4 omega  -97.00  -46.00   1.0000  100.0000
omega____ theta____ kappa____ phi______ frames
    -      -27.1239  -77.0000   60.0000 51

;
_diffrn_measurement_device_type 'Xcalibur, Sapphire3'
_diffrn_measurement_method '\w scans'
_diffrn_radiation_type MoK\a
_diffrn_radiation_wavelength 0.71073
_diffrn_reflns_av_R_equivalents 0.0656
_diffrn_reflns_av_unetI/netI 0.1254
_diffrn_reflns_laue_measured_fraction_full 0.996
_diffrn_reflns_laue_measured_fraction_max 0.988
_diffrn_reflns_limit_h_max 32
_diffrn_reflns_limit_h_min -36
_diffrn_reflns_limit_k_max 18
_diffrn_reflns_limit_k_min -18
_diffrn_reflns_limit_l_max 30
_diffrn_reflns_limit_l_min -33
_diffrn_reflns_number 24050
_diffrn_reflns_point_group_measured_fraction_full 0.996
_diffrn_reflns_point_group_measured_fraction_max 0.988
_diffrn_reflns_theta_full 25.242
_diffrn_reflns_theta_max 30.505
_diffrn_reflns_theta_min 3.339
_diffrn_source 'Enhance (Mo) X-ray Source'
_exptl_absorpt_coefficient_mu 4.412
_exptl_absorpt_correction_T_max 0.866
_exptl_absorpt_correction_T_min 0.368
_exptl_absorpt_correction_type analytical
_exptl_absorpt_process_details
;
CrysAlisPro, Agilent Technologies,
Version 1.171.37.35 (release 13-08-2014 CrysAlis171 .NET)
(compiled Aug 13 2014,18:06:01)
Analytical numeric absorption correction using a multifaceted crystal
            model based on expressions derived by R.C. Clark & J.S. Reid.
(Clark, R. C. & Reid, J. S. (1995). Acta Cryst. A51, 887-897)
Empirical absorption correction using spherical harmonics,
 implemented in SCALE3 ABSPACK scaling algorithm.
;
_exptl_crystal_colour 'translucent light bronze'
_exptl_crystal_density_diffrn 1.703
_exptl_crystal_description needle
_exptl_crystal_F_000 4032
_exptl_crystal_size_max 0.3918
_exptl_crystal_size_mid 0.0366
_exptl_crystal_size_min 0.0278
_refine_diff_density_max 2.624
_refine_diff_density_min -1.820
_refine_diff_density_rms 0.187
_refine_ls_extinction_coef .
_refine_ls_extinction_method none
_refine_ls_goodness_of_fit_ref 0.967
_refine_ls_hydrogen_treatment constr
_refine_ls_matrix_type full
_refine_ls_number_parameters 607
_refine_ls_number_reflns 12079
_refine_ls_number_restraints 236
_refine_ls_restrained_S_all 0.962
_refine_ls_R_factor_all 0.1141
_refine_ls_R_factor_gt 0.0501
_refine_ls_shift/su_max 0.002
_refine_ls_shift/su_mean 0.000
_refine_ls_structure_factor_coef Fsqd
_refine_ls_weighting_details 'w=1/[\s^2^(Fo^2^)+(0.0147P)^2^] where P=(Fo^2^+2Fc^2^)/3'
_refine_ls_weighting_scheme calc
_refine_ls_wR_factor_gt 0.0697
_refine_ls_wR_factor_ref 0.0853
_reflns_Friedel_coverage 0.000
_reflns_friedel_fraction_full .
_reflns_friedel_fraction_max .
_reflns_number_gt 7129
_reflns_number_total 12079
_reflns_threshold_expression 'I > 2\s(I)'
_cod_data_source_file c5cc02945g2.cif
_cod_data_source_block chain2
_cod_database_code 7117396
_shelx_space_group_comment
; 
The symmetry employed for this shelxl refinement is uniquely defined 
by the following loop, which should always be used as a source of 
symmetry information in preference to the above space-group names. 
They are only intended as comments. 
;
_shelxl_version_number 2013-4

loop_
_space_group_symop_operation_xyz
'x, y, z'
'-x+1/2, y, -z'
'x+1/2, y+1/2, z+1/2'
'-x+1, y+1/2, -z+1/2'
'-x, -y, -z'
'x-1/2, -y, z'
'-x+1/2, -y+1/2, -z+1/2'
'x, -y+1/2, z+1/2'

loop_
_atom_site_label
_atom_site_type_symbol
_atom_site_fract_x
_atom_site_fract_y
_atom_site_fract_z
_atom_site_U_iso_or_equiv
_atom_site_adp_type
_atom_site_occupancy
_atom_site_site_symmetry_order
_atom_site_calc_flag
_atom_site_refinement_flags_posn
_atom_site_refinement_flags_adp
_atom_site_refinement_flags_occupancy
_atom_site_disorder_assembly
_atom_site_disorder_group
U1 U 0.49815(2) 0.25666(2) 0.26303(2) 0.01763(5) Uani 1 1 d . . . . .
Mn1 Mn 0.44541(4) 0.51713(5) 0.30966(4) 0.01840(19) Uani 1 1 d . . . . .
O1 O 0.41313(16) 0.2037(3) 0.25276(16) 0.0271(9) Uani 1 1 d . . . . .
O1U O 0.48114(15) 0.3827(2) 0.29385(15) 0.0212(9) Uani 1 1 d . . . . .
O2 O 0.51212(16) 0.1773(3) 0.34853(15) 0.0259(9) Uani 1 1 d . . . . .
O2U O 0.52377(15) 0.1402(2) 0.22892(14) 0.0215(9) Uani 1 1 d . . . . .
O21 O 0.38217(17) 0.5997(3) 0.35182(17) 0.0346(11) Uani 1 1 d . . . . .
O22 O 0.38942(18) 0.4367(3) 0.36411(17) 0.0349(11) Uani 1 1 d . . . . .
O23 O 0.33212(19) 0.5206(4) 0.4027(2) 0.0561(15) Uani 1 1 d . . . . .
N1 N 0.44899(19) 0.2996(3) 0.16098(18) 0.0242(11) Uani 1 1 d . . . . .
N2 N 0.55399(18) 0.3660(3) 0.20351(19) 0.0189(10) Uani 1 1 d . . . . .
N3 N 0.59266(18) 0.2997(3) 0.31790(19) 0.0227(11) Uani 1 1 d . . . . .
N21 N 0.3671(2) 0.5192(4) 0.3735(2) 0.0337(13) Uani 1 1 d . . . . .
N31 N 0.4992(2) 0.5481(3) 0.39523(19) 0.0244(11) Uani 1 1 d . . . . .
N32 N 0.38060(19) 0.4864(3) 0.2323(2) 0.0234(11) Uani 1 1 d . . . . .
C1 C 0.3736(2) 0.1737(4) 0.2150(3) 0.0288(14) Uani 1 1 d . . . . .
C2 C 0.3305(3) 0.1229(4) 0.2321(3) 0.0356(16) Uani 1 1 d . . . . .
H2 H 0.3303 0.1120 0.2716 0.043 Uiso 1 1 calc R U . . .
C3 C 0.2893(3) 0.0894(5) 0.1929(4) 0.050(2) Uani 1 1 d . . . . .
H3 H 0.2613 0.0545 0.2056 0.060 Uiso 1 1 calc R U . . .
C4 C 0.2875(3) 0.1052(5) 0.1353(3) 0.049(2) Uani 1 1 d . . . . .
H4 H 0.2590 0.0800 0.1084 0.059 Uiso 1 1 calc R U . . .
C5 C 0.3270(3) 0.1574(4) 0.1174(3) 0.0383(17) Uani 1 1 d . . . . .
H5 H 0.3252 0.1701 0.0777 0.046 Uiso 1 1 calc R U . . .
C6 C 0.3706(2) 0.1931(4) 0.1560(3) 0.0275(14) Uani 1 1 d . . . . .
C7 C 0.4074(2) 0.2571(5) 0.1334(2) 0.0305(13) Uani 1 1 d . . . . .
H7 H 0.4002 0.2693 0.0934 0.037 Uiso 1 1 calc R U . . .
C8 C 0.4763(3) 0.3675(5) 0.1265(2) 0.0388(17) Uani 1 1 d . . . . .
H8AA H 0.4687 0.4391 0.1342 0.047 Uiso 0.5 1 calc R U P A 1
H8AB H 0.4649 0.3540 0.0853 0.047 Uiso 0.5 1 calc R U P A 1
H8BC H 0.4505 0.4107 0.1020 0.047 Uiso 0.5 1 calc R U P B 2
H8BD H 0.4953 0.3269 0.1016 0.047 Uiso 0.5 1 calc R U P B 2
C9 C 0.5384(5) 0.3443(8) 0.1450(5) 0.026(2) Uani 0.5 1 d . U P C 1
H9A H 0.5455 0.2723 0.1376 0.032 Uiso 0.5 1 calc R U P C 1
H9B H 0.5586 0.3866 0.1220 0.032 Uiso 0.5 1 calc R U P C 1
C9B C 0.5157(5) 0.4351(9) 0.1668(5) 0.033(3) Uani 0.5 1 d . U P C 2
H9BA H 0.5346 0.4805 0.1441 0.040 Uiso 0.5 1 calc R U P C 2
H9BB H 0.4968 0.4773 0.1911 0.040 Uiso 0.5 1 calc R U P C 2
C10 C 0.6102(4) 0.3343(8) 0.2215(5) 0.024(2) Uani 0.5 1 d . U P C 1
H10A H 0.6327 0.3725 0.1992 0.029 Uiso 0.5 1 calc R U P C 1
H10B H 0.6138 0.2613 0.2136 0.029 Uiso 0.5 1 calc R U P C 1
C10B C 0.5902(5) 0.4306(9) 0.2412(5) 0.031(3) Uani 0.5 1 d . U P C 2
H10C H 0.5707 0.4771 0.2628 0.037 Uiso 0.5 1 calc R U P C 2
H10D H 0.6116 0.4715 0.2189 0.037 Uiso 0.5 1 calc R U P C 2
C11 C 0.6277(2) 0.3548(5) 0.2852(2) 0.0369(17) Uani 1 1 d . . . . .
H11A H 0.6643 0.3317 0.2971 0.044 Uiso 0.5 1 calc R U P C 1
H11B H 0.6262 0.4283 0.2927 0.044 Uiso 0.5 1 calc R U P C 1
H11C H 0.6462 0.3066 0.2636 0.044 Uiso 0.5 1 calc R U P C 2
H11D H 0.6541 0.3942 0.3113 0.044 Uiso 0.5 1 calc R U P C 2
C12 C 0.6104(2) 0.2888(4) 0.3709(2) 0.0271(13) Uani 1 1 d . . . . .
H12 H 0.6436 0.3187 0.3843 0.032 Uiso 1 1 calc R U . . .
C13 C 0.5864(2) 0.2366(4) 0.4134(2) 0.0254(12) Uani 1 1 d . . . . .
C14 C 0.6130(2) 0.2399(5) 0.4700(2) 0.0330(14) Uani 1 1 d . . . . .
H14 H 0.6444 0.2784 0.4788 0.040 Uiso 1 1 calc R U . . .
C15 C 0.5948(3) 0.1886(5) 0.5130(3) 0.0399(17) Uani 1 1 d . . . . .
H15 H 0.6130 0.1913 0.5512 0.048 Uiso 1 1 calc R U . . .
C16 C 0.5489(3) 0.1326(4) 0.4992(3) 0.0366(16) Uani 1 1 d . . . . .
H16 H 0.5362 0.0963 0.5285 0.044 Uiso 1 1 calc R U . . .
C17 C 0.5219(3) 0.1285(4) 0.4452(2) 0.0305(15) Uani 1 1 d . . . . .
H17 H 0.4909 0.0891 0.4372 0.037 Uiso 1 1 calc R U . . .
C18 C 0.5397(2) 0.1825(4) 0.4006(2) 0.0237(13) Uani 1 1 d . . . . .
C19 C 0.5506(5) 0.4796(8) 0.2143(5) 0.029(3) Uani 0.5 1 d . U P C 1
H19A H 0.5139 0.5011 0.2064 0.044 Uiso 0.5 1 calc R U P C 1
H19B H 0.5705 0.5164 0.1893 0.044 Uiso 0.5 1 calc R U P C 1
H19C H 0.5653 0.4943 0.2543 0.044 Uiso 0.5 1 calc R U P C 1
C19B C 0.5819(5) 0.3027(9) 0.1677(5) 0.040(3) Uani 0.5 1 d . U P C 2
H19D H 0.6105 0.2667 0.1920 0.059 Uiso 0.5 1 calc R U P C 2
H19E H 0.5963 0.3455 0.1405 0.059 Uiso 0.5 1 calc R U P C 2
H19F H 0.5575 0.2534 0.1469 0.059 Uiso 0.5 1 calc R U P C 2
C31 C 0.5467(3) 0.5062(4) 0.4032(3) 0.0332(15) Uani 1 1 d . . . . .
H31 H 0.5553 0.4632 0.3740 0.040 Uiso 1 1 calc R U . . .
C32 C 0.5841(3) 0.5214(5) 0.4507(3) 0.0409(18) Uani 1 1 d . . . . .
H32 H 0.6174 0.4895 0.4543 0.049 Uiso 1 1 calc R U . . .
C33 C 0.5722(3) 0.5843(4) 0.4935(3) 0.042(2) Uani 1 1 d . . . . .
H33 H 0.5972 0.5972 0.5269 0.051 Uiso 1 1 calc R U . . .
C34 C 0.5232(3) 0.6277(4) 0.4864(2) 0.0374(18) Uani 1 1 d . . . . .
H34 H 0.5138 0.6708 0.5150 0.045 Uiso 1 1 calc R U . . .
C35 C 0.4880(3) 0.6080(4) 0.4372(3) 0.0331(16) Uani 1 1 d . . . . .
H35 H 0.4542 0.6382 0.4329 0.040 Uiso 1 1 calc R U . . .
C36 C 0.3435(3) 0.4145(4) 0.2331(3) 0.0289(15) Uani 1 1 d . . . . .
H36 H 0.3444 0.3759 0.2670 0.035 Uiso 1 1 calc R U . . .
C37 C 0.3048(3) 0.3946(4) 0.1879(3) 0.0345(17) Uani 1 1 d . . . . .
H37 H 0.2797 0.3431 0.1903 0.041 Uiso 1 1 calc R U . . .
C38 C 0.3030(3) 0.4506(5) 0.1387(3) 0.0435(19) Uani 1 1 d . . . . .
H38 H 0.2760 0.4398 0.1068 0.052 Uiso 1 1 calc R U . . .
C39 C 0.3410(3) 0.5225(5) 0.1364(3) 0.045(2) Uani 1 1 d . . . . .
H39 H 0.3414 0.5606 0.1026 0.054 Uiso 1 1 calc R U . . .
C40 C 0.3788(3) 0.5384(4) 0.1841(3) 0.0325(16) Uani 1 1 d . . . . .
H40 H 0.4047 0.5888 0.1824 0.039 Uiso 1 1 calc R U . . .
N33 N 0.3426(8) 0.2261(15) 0.4015(8) 0.062(3) Uani 0.5 1 d . U P D 2
C41 C 0.3779(10) 0.1502(14) 0.3988(12) 0.063(3) Uani 0.5 1 d . U P D 2
H41 H 0.3956 0.1484 0.3669 0.076 Uiso 0.5 1 calc R U P D 2
C42 C 0.3883(8) 0.0814(16) 0.4369(9) 0.063(3) Uani 0.5 1 d . U P D 2
H42 H 0.4183 0.0396 0.4379 0.075 Uiso 0.5 1 calc R U P D 2
C43 C 0.3565(8) 0.0685(15) 0.4758(9) 0.061(3) Uani 0.5 1 d . U P D 2
H43 H 0.3620 0.0123 0.5011 0.073 Uiso 0.5 1 calc R U P D 2
C44 C 0.3183(13) 0.132(2) 0.4793(18) 0.058(3) Uani 0.5 1 d . U P D 2
C45 C 0.3096(13) 0.2164(19) 0.4429(10) 0.056(3) Uani 0.5 1 d . U P D 2
H45 H 0.2829 0.2645 0.4459 0.068 Uiso 0.5 1 calc R U P D 2
N33B N 0.3081(11) 0.1151(18) 0.4805(14) 0.061(3) Uani 0.5 1 d . U P E 1
C41B C 0.3048(12) 0.203(2) 0.4569(10) 0.058(3) Uani 0.5 1 d . U P E 1
H41B H 0.2798 0.2468 0.4688 0.070 Uiso 0.5 1 calc R U P E 1
C42B C 0.3304(8) 0.2408(19) 0.4188(10) 0.057(3) Uani 0.5 1 d . U P E 1
H42B H 0.3229 0.3069 0.4038 0.068 Uiso 0.5 1 calc R U P E 1
C43B C 0.3688(10) 0.1813(13) 0.4010(11) 0.061(3) Uani 0.5 1 d . U P E 1
H43A H 0.4035 0.2111 0.4160 0.073 Uiso 0.5 1 calc R U P E 1
H43B H 0.3641 0.1836 0.3587 0.073 Uiso 0.5 1 calc R U P E 1
C44B C 0.3688(8) 0.0760(17) 0.4188(9) 0.064(3) Uani 0.5 1 d . U P E 1
H44B H 0.3892 0.0265 0.4034 0.076 Uiso 0.5 1 calc R U P E 1
C45B C 0.3392(8) 0.0513(16) 0.4575(9) 0.062(3) Uani 0.5 1 d . U P E 1
H45B H 0.3402 -0.0172 0.4699 0.075 Uiso 0.5 1 calc R U P E 1
N34 N 0.7526(12) 0.2191(17) 0.4531(8) 0.043(6) Uani 0.5 1 d . U P F 1
C46 C 0.7560(15) 0.197(2) 0.4466(10) 0.043(7) Uani 0.5 1 d D U P F 2
H46 H 0.7602 0.1585 0.4139 0.052 Uiso 0.5 1 calc R U P F 2
C47 C 0.7544(3) 0.3125(7) 0.4520(3) 0.055(2) Uani 1 1 d . . . . .
H47 H 0.7589 0.3470 0.4181 0.065 Uiso 0.5 1 calc R U P F 1
H47A H 0.7567 0.3508 0.4187 0.065 Uiso 0.5 1 calc R U P F 2
C48 C 0.7500 0.3649(8) 0.5000 0.049(3) Uani 1 2 d S T P F .
H48 H 0.7500 0.4369 0.5000 0.059 Uiso 1 2 calc R U P . .
C49 C 0.7500 0.1606(8) 0.5000 0.054(3) Uani 1 2 d DS T P . .
H49 H 0.7500 0.0887 0.5000 0.065 Uiso 0.5 2 calc R U P F 1
H49A H 0.7500 0.0887 0.5000 0.065 Uiso 0.5 2 calc R U P F 2
N35 N 0.7227(13) 0.2271(19) 0.2016(9) 0.072(8) Uani 0.5 1 d . U P G 2
C50 C 0.7246(14) 0.200(2) 0.1987(10) 0.056(7) Uani 0.5 1 d D U P G 1
H50 H 0.7104 0.1652 0.1644 0.067 Uiso 0.5 1 calc R U P G 1
C51 C 0.7285(3) 0.1584(5) 0.2514(4) 0.067(3) Uani 1 1 d D . . . .
H51 H 0.7102 0.0966 0.2538 0.080 Uiso 0.5 1 calc R U P G 1
H51A H 0.7141 0.0921 0.2487 0.080 Uiso 0.5 1 calc R U P G 2
C52 C 0.7545(3) 0.1940(7) 0.2997(3) 0.054(2) Uani 1 1 d . . . . .
H52 H 0.7601 0.1531 0.3330 0.064 Uiso 0.5 1 calc R U P H 1
H52A H 0.7552 0.1583 0.3345 0.064 Uiso 0.5 1 calc R U P I 2

loop_
_atom_site_aniso_label
_atom_site_aniso_U_11
_atom_site_aniso_U_22
_atom_site_aniso_U_33
_atom_site_aniso_U_23
_atom_site_aniso_U_13
_atom_site_aniso_U_12
U1 0.02008(10) 0.01451(8) 0.01811(10) -0.00072(10) 0.00267(7) 0.00065(11)
Mn1 0.0224(5) 0.0146(3) 0.0188(5) -0.0001(3) 0.0053(4) -0.0006(3)
O1 0.024(2) 0.0252(18) 0.033(2) 0.0051(17) 0.0068(19) 0.0017(18)
O1U 0.023(2) 0.0177(16) 0.024(2) -0.0017(15) 0.0064(17) 0.0021(17)
O2 0.034(3) 0.0233(18) 0.019(2) 0.0033(16) 0.0003(18) -0.0074(19)
O2U 0.027(2) 0.0168(15) 0.020(2) 0.0011(15) 0.0016(18) 0.0041(16)
O21 0.029(3) 0.040(2) 0.036(3) 0.008(2) 0.010(2) 0.005(2)
O22 0.041(3) 0.032(2) 0.033(3) 0.0040(19) 0.012(2) -0.003(2)
O23 0.037(3) 0.087(4) 0.053(3) 0.010(3) 0.031(3) 0.013(3)
N1 0.025(3) 0.026(2) 0.021(3) 0.002(2) 0.005(2) 0.004(2)
N2 0.018(3) 0.0165(19) 0.023(3) 0.0001(18) 0.007(2) 0.0022(19)
N3 0.021(3) 0.026(2) 0.021(3) -0.004(2) 0.001(2) -0.002(2)
N21 0.024(3) 0.053(3) 0.023(3) 0.005(3) 0.004(2) 0.003(3)
N31 0.036(3) 0.019(2) 0.019(3) 0.0017(19) 0.005(2) -0.002(2)
N32 0.024(3) 0.020(2) 0.027(3) -0.003(2) 0.006(2) 0.001(2)
C1 0.027(4) 0.017(2) 0.042(4) 0.002(3) 0.005(3) 0.007(3)
C2 0.026(4) 0.029(3) 0.052(5) 0.009(3) 0.011(3) 0.000(3)
C3 0.020(4) 0.038(4) 0.090(7) 0.006(4) 0.005(4) -0.006(3)
C4 0.034(5) 0.038(4) 0.068(6) -0.015(4) -0.012(4) -0.008(3)
C5 0.037(4) 0.034(3) 0.040(4) -0.007(3) -0.003(3) -0.004(3)
C6 0.022(4) 0.025(3) 0.032(4) -0.004(3) -0.004(3) 0.004(3)
C7 0.029(3) 0.039(3) 0.021(3) 0.000(3) -0.003(2) 0.003(3)
C8 0.034(4) 0.058(4) 0.021(4) 0.015(3) -0.004(3) -0.009(4)
C9 0.028(6) 0.033(5) 0.018(5) 0.000(4) 0.005(5) -0.014(5)
C9B 0.034(6) 0.032(5) 0.036(5) 0.020(4) 0.012(5) -0.011(5)
C10 0.017(6) 0.030(5) 0.027(6) 0.004(4) 0.008(5) 0.003(5)
C10B 0.024(6) 0.035(5) 0.031(6) -0.002(5) -0.002(5) -0.013(5)
C11 0.020(4) 0.060(4) 0.027(4) 0.009(3) -0.005(3) -0.019(3)
C12 0.021(3) 0.033(3) 0.026(3) -0.001(3) 0.001(3) 0.006(3)
C13 0.024(3) 0.031(3) 0.021(3) 0.001(3) 0.000(2) 0.012(3)
C14 0.034(4) 0.039(3) 0.025(3) 0.001(3) 0.003(3) 0.004(3)
C15 0.045(5) 0.051(4) 0.022(4) 0.006(3) 0.002(3) 0.017(4)
C16 0.049(5) 0.038(3) 0.027(4) 0.007(3) 0.017(3) 0.007(3)
C17 0.041(4) 0.024(3) 0.028(4) 0.003(3) 0.010(3) 0.003(3)
C18 0.035(4) 0.018(2) 0.019(3) -0.001(2) 0.008(3) 0.010(3)
C19 0.018(6) 0.034(6) 0.036(7) -0.005(5) 0.004(5) 0.000(5)
C19B 0.027(7) 0.044(6) 0.047(7) -0.020(6) 0.004(6) 0.015(6)
C31 0.036(4) 0.035(3) 0.030(4) -0.007(3) 0.007(3) 0.006(3)
C32 0.037(4) 0.041(3) 0.041(4) 0.003(3) -0.007(3) 0.004(3)
C33 0.057(5) 0.033(3) 0.029(4) 0.009(3) -0.015(4) -0.016(3)
C34 0.068(6) 0.026(3) 0.017(3) -0.004(3) 0.002(4) -0.005(3)
C35 0.049(5) 0.023(3) 0.028(4) -0.001(3) 0.010(3) 0.002(3)
C36 0.033(4) 0.022(3) 0.032(4) -0.001(3) 0.008(3) -0.001(3)
C37 0.030(4) 0.026(3) 0.046(4) -0.008(3) 0.003(3) -0.001(3)
C38 0.045(5) 0.044(4) 0.035(4) -0.003(3) -0.013(3) -0.007(4)
C39 0.057(5) 0.043(4) 0.030(4) 0.006(3) -0.008(4) -0.012(4)
C40 0.039(4) 0.024(3) 0.034(4) 0.001(3) 0.005(3) -0.002(3)
N33 0.058(7) 0.049(5) 0.076(6) 0.013(5) 0.009(5) 0.002(5)
C41 0.058(7) 0.057(6) 0.077(6) 0.016(6) 0.015(5) 0.010(6)
C42 0.056(7) 0.058(5) 0.076(6) 0.024(5) 0.013(5) 0.010(5)
C43 0.058(7) 0.052(5) 0.072(6) 0.024(5) 0.010(5) 0.011(5)
C44 0.055(7) 0.048(6) 0.072(6) 0.023(5) 0.012(5) 0.006(5)
C45 0.054(6) 0.043(5) 0.072(6) 0.016(5) 0.011(5) 0.011(5)
N33B 0.057(7) 0.050(6) 0.075(5) 0.020(5) 0.009(5) 0.008(5)
C41B 0.054(7) 0.047(6) 0.074(7) 0.013(5) 0.015(6) 0.006(5)
C42B 0.050(7) 0.046(5) 0.075(7) 0.012(5) 0.014(5) 0.005(5)
C43B 0.055(7) 0.053(6) 0.076(6) 0.019(6) 0.016(5) 0.004(5)
C44B 0.058(7) 0.058(5) 0.076(6) 0.018(5) 0.013(5) 0.006(5)
C45B 0.058(7) 0.051(5) 0.078(6) 0.025(5) 0.011(5) 0.005(5)
N34 0.036(8) 0.060(10) 0.035(8) -0.014(7) 0.011(6) -0.001(7)
C46 0.043(10) 0.050(10) 0.037(9) -0.016(7) 0.008(7) 0.003(8)
C47 0.037(5) 0.080(6) 0.046(5) 0.016(5) 0.005(4) -0.012(5)
C48 0.045(8) 0.056(6) 0.043(7) 0.000 -0.006(6) 0.000
C49 0.044(8) 0.047(6) 0.071(9) 0.000 0.011(6) 0.000
N35 0.064(10) 0.094(12) 0.064(9) -0.040(7) 0.026(7) -0.002(9)
C50 0.041(10) 0.069(10) 0.065(11) -0.032(8) 0.028(7) -0.022(8)
C51 0.072(7) 0.043(4) 0.095(7) -0.017(5) 0.041(6) -0.025(4)
C52 0.042(5) 0.071(5) 0.053(6) 0.027(4) 0.019(4) -0.009(4)

loop_
_atom_type_symbol
_atom_type_description
_atom_type_scat_dispersion_real
_atom_type_scat_dispersion_imag
_atom_type_scat_source
C C 0.0033 0.0016 'International Tables Vol C Tables 4.2.6.8 and 6.1.1.4'
H H 0.0000 0.0000 'International Tables Vol C Tables 4.2.6.8 and 6.1.1.4'
Mn Mn 0.3368 0.7283 'International Tables Vol C Tables 4.2.6.8 and 6.1.1.4'
N N 0.0061 0.0033 'International Tables Vol C Tables 4.2.6.8 and 6.1.1.4'
O O 0.0106 0.0060 'International Tables Vol C Tables 4.2.6.8 and 6.1.1.4'
U U -9.6767 9.6646 'International Tables Vol C Tables 4.2.6.8 and 6.1.1.4'

loop_
_exptl_crystal_face_index_h
_exptl_crystal_face_index_k
_exptl_crystal_face_index_l
_exptl_crystal_face_perp_dist
_exptl_oxdiff_crystal_face_indexfrac_h
_exptl_oxdiff_crystal_face_indexfrac_k
_exptl_oxdiff_crystal_face_indexfrac_l
_exptl_oxdiff_crystal_face_x
_exptl_oxdiff_crystal_face_y
_exptl_oxdiff_crystal_face_z
0 0 -2 0.0010 -0.0001 0.0000 -2.0000 0.0116 -0.0255 0.0537
-2 0 0 0.0177 -2.0000 0.0000 0.0000 0.0517 -0.0181 -0.0091
2 0 0 0.0137 2.0000 -0.0000 -0.0000 -0.0517 0.0181 0.0091
-1 -1 2 0.1185 -0.9999 -1.0000 2.0001 -0.0053 -0.0302 -0.0762
1 1 -2 0.1065 0.9999 1.0000 -2.0001 0.0053 0.0302 0.0762
0 0 2 0.0268 0.0001 -0.0000 2.0000 -0.0116 0.0255 -0.0537

loop_
_geom_angle_atom_site_label_1
_geom_angle_atom_site_label_2
_geom_angle_atom_site_label_3
_geom_angle
_geom_angle_site_symmetry_1
_geom_angle_site_symmetry_3
O1U U1 O2U 171.61(16) . .
O1U U1 O2 94.13(14) . .
O2U U1 O2 89.65(13) . .
O1U U1 O1 91.54(14) . .
O2U U1 O1 96.10(14) . .
O2 U1 O1 87.61(14) . .
O1U U1 N1 93.41(14) . .
O2U U1 N1 86.01(14) . .
O2 U1 N1 156.48(14) . .
O1 U1 N1 69.93(14) . .
O1U U1 N2 84.88(14) . .
O2U U1 N2 87.21(14) . .
O2 U1 N2 136.19(14) . .
O1 U1 N2 136.18(13) . .
N1 U1 N2 66.73(14) . .
O1U U1 N3 82.95(14) . .
O2U U1 N3 91.32(14) . .
O2 U1 N3 70.21(14) . .
O1 U1 N3 156.59(14) . .
N1 U1 N3 132.92(15) . .
N2 U1 N3 66.19(14) . .
O1U Mn1 O2U 111.86(15) . 4
O1U Mn1 N31 95.19(15) . .
O2U Mn1 N31 91.73(14) 4 .
O1U Mn1 N32 89.55(15) . .
O2U Mn1 N32 93.89(15) 4 .
N31 Mn1 N32 170.74(18) . .
O1U Mn1 O21 148.15(15) . .
O2U Mn1 O21 99.98(15) 4 .
N31 Mn1 O21 84.37(16) . .
N32 Mn1 O21 87.41(16) . .
O1U Mn1 O22 92.82(15) . .
O2U Mn1 O22 155.32(15) 4 .
N31 Mn1 O22 86.10(16) . .
N32 Mn1 O22 85.72(16) . .
O21 Mn1 O22 55.34(14) . .
C1 O1 U1 142.9(4) . .
U1 O1U Mn1 164.4(2) . .
C18 O2 U1 142.8(3) . .
U1 O2U Mn1 177.2(2) . 4_545
N21 O21 Mn1 94.0(3) . .
N21 O22 Mn1 93.0(3) . .
C7 N1 C8 114.9(5) . .
C7 N1 U1 127.8(4) . .
C8 N1 U1 116.4(3) . .
C10B N2 C19B 111.2(8) . .
C9 N2 C10 109.0(7) . .
C10B N2 C9B 107.0(7) . .
C19B N2 C9B 110.5(8) . .
C9 N2 C19 110.5(7) . .
C10 N2 C19 107.8(7) . .
C9 N2 U1 109.2(5) . .
C10B N2 U1 110.3(6) . .
C19B N2 U1 111.7(6) . .
C10 N2 U1 106.8(5) . .
C9B N2 U1 106.0(5) . .
C19 N2 U1 113.4(5) . .
C12 N3 C11 115.1(5) . .
C12 N3 U1 127.9(4) . .
C11 N3 U1 116.5(3) . .
O23 N21 O21 121.6(6) . .
O23 N21 O22 120.8(6) . .
O21 N21 O22 117.6(5) . .
C31 N31 C35 116.8(5) . .
C31 N31 Mn1 117.3(4) . .
C35 N31 Mn1 125.8(4) . .
C40 N32 C36 117.0(5) . .
C40 N32 Mn1 120.7(4) . .
C36 N32 Mn1 122.4(4) . .
O1 C1 C6 122.0(6) . .
O1 C1 C2 120.7(6) . .
C6 C1 C2 117.2(6) . .
C3 C2 C1 121.2(7) . .
C2 C3 C4 121.4(7) . .
C5 C4 C3 119.1(6) . .
C4 C5 C6 121.9(6) . .
C5 C6 C1 119.1(6) . .
C5 C6 C7 117.4(6) . .
C1 C6 C7 123.2(5) . .
N1 C7 C6 127.8(5) . .
N1 C8 C9B 109.5(6) . .
N1 C8 C9 106.4(6) . .
N2 C9 C8 109.5(8) . .
N2 C9B C8 107.8(7) . .
N2 C10 C11 110.0(8) . .
N2 C10B C11 106.5(7) . .
N3 C11 C10 109.1(6) . .
N3 C11 C10B 106.5(6) . .
N3 C12 C13 128.2(6) . .
C18 C13 C14 119.5(5) . .
C18 C13 C12 123.5(5) . .
C14 C13 C12 117.0(5) . .
C15 C14 C13 121.4(6) . .
C14 C15 C16 118.3(6) . .
C17 C16 C15 122.0(6) . .
C16 C17 C18 120.4(6) . .
O2 C18 C13 122.8(5) . .
O2 C18 C17 118.7(6) . .
C13 C18 C17 118.4(5) . .
N31 C31 C32 124.2(6) . .
C31 C32 C33 118.5(6) . .
C34 C33 C32 118.3(6) . .
C33 C34 C35 119.4(6) . .
N31 C35 C34 122.9(6) . .
N32 C36 C37 123.5(6) . .
C36 C37 C38 118.6(6) . .
C39 C38 C37 118.8(6) . .
C38 C39 C40 119.1(6) . .
N32 C40 C39 123.0(6) . .
C41 N33 C45 117(2) . .
C42 C41 N33 123(3) . .
C41 C42 C43 120(2) . .
C44 C43 C42 121(2) . .
C43 C44 C45 121(3) . .
C44 C45 N33 116(2) . .
C41B N33B C45B 113(2) . .
N33B C41B C42B 130(3) . .
C41B C42B C43B 118(2) . .
C42B C43B C44B 115(2) . .
C45B C44B C43B 118(2) . .
C44B C45B N33B 126(2) . .
C47 N34 C49 126.0(17) . .
C49 C46 C47 105.0(18) . .
N34 C47 C48 119.0(12) . .
C48 C47 C46 125.9(11) . .
C47 C48 C47 118.5(11) 2_656 .
N34 C49 N34 111(2) 2_656 .
C46 C49 C46 140(3) . 2_656
C52 N35 C51 125(2) 7_655 .
C51 C50 C52 112.4(19) . 7_655
C52 C51 C50 127.6(14) . .
C52 C51 N35 116.6(11) . .
N35 C52 C51 118.0(13) 7_655 .
C51 C52 C50 119.1(10) . 7_655

loop_
_geom_bond_atom_site_label_1
_geom_bond_atom_site_label_2
_geom_bond_distance
_geom_bond_site_symmetry_2
U1 O1U 1.900(3) .
U1 O2U 1.910(3) .
U1 O2 2.260(3) .
U1 O1 2.284(4) .
U1 N1 2.603(4) .
U1 N2 2.621(4) .
U1 N3 2.633(5) .
Mn1 O1U 2.066(3) .
Mn1 O2U 2.090(4) 4
Mn1 N31 2.299(5) .
Mn1 N32 2.305(5) .
Mn1 O21 2.331(4) .
Mn1 O22 2.354(4) .
O1 C1 1.304(7) .
O2 C18 1.323(6) .
O2U Mn1 2.090(4) 4_545
O21 N21 1.271(6) .
O22 N21 1.271(6) .
O23 N21 1.229(6) .
N1 C7 1.290(7) .
N1 C8 1.474(7) .
N2 C9 1.411(11) .
N2 C10B 1.458(11) .
N2 C19B 1.467(12) .
N2 C10 1.505(11) .
N2 C9B 1.511(12) .
N2 C19 1.528(11) .
N3 C12 1.274(6) .
N3 C11 1.483(7) .
N31 C31 1.333(7) .
N31 C35 1.345(7) .
N32 C40 1.330(7) .
N32 C36 1.354(7) .
C1 C6 1.415(8) .
C1 C2 1.419(8) .
C2 C3 1.366(9) .
C3 C4 1.377(10) .
C4 C5 1.362(9) .
C5 C6 1.410(8) .
C6 C7 1.443(8) .
C8 C9B 1.557(13) .
C8 C9 1.622(13) .
C10 C11 1.528(12) .
C10B C11 1.641(13) .
C12 C13 1.447(8) .
C13 C18 1.393(8) .
C13 C14 1.404(7) .
C14 C15 1.376(8) .
C15 C16 1.390(9) .
C16 C17 1.353(8) .
C17 C18 1.418(8) .
C31 C32 1.373(8) .
C32 C33 1.388(9) .
C33 C34 1.377(9) .
C34 C35 1.379(8) .
C36 C37 1.364(8) .
C37 C38 1.379(9) .
C38 C39 1.376(9) .
C39 C40 1.381(8) .
N33 C41 1.36(2) .
N33 C45 1.41(3) .
C41 C42 1.28(3) .
C42 C43 1.35(3) .
C43 C44 1.31(4) .
C44 C45 1.41(3) .
N33B C41B 1.28(3) .
N33B C45B 1.34(3) .
C41B C42B 1.31(3) .
C42B C43B 1.39(3) .
C43B C44B 1.45(3) .
C44B C45B 1.33(3) .
N34 C47 1.23(2) .
N34 C49 1.37(2) .
C46 C49 1.389(18) .
C46 C47 1.53(3) .
C47 C48 1.356(9) .
C48 C47 1.356(9) 2_656
C49 N34 1.37(2) 2_656
C49 C46 1.389(18) 2_656
N35 C52 1.20(3) 7_655
N35 C51 1.48(2) .
C50 C51 1.354(18) .
C50 C52 1.50(3) 7_655
C51 C52 1.315(10) .
C52 N35 1.20(3) 7_655
C52 C50 1.50(3) 7_655
